data_1523159
loop_
_publ_author_name
'van der Kraan, A.M.'
'Buschow, K.H.J.'

_publ_section_title
;
 The 57Fe Moessbauer isomer shift in intermetallic compounds of iron
;
_journal_name_full 'Physica B and C (Netherland) (79,1975-)'
_journal_page_first 55
_journal_page_last 62
_journal_volume 138
_journal_year 1986
_chemical_formula_sum 'Fe Sn'
_space_group_IT_number 191
_symmetry_space_group_name_Hall '-P 6 2'
_symmetry_space_group_name_H-M 'P 6/m m m'
_cell_angle_alpha 90
_cell_angle_beta 90
_cell_angle_gamma 120
_cell_formula_units_Z 3
_cell_length_a 5.297
_cell_length_b 5.297
_cell_length_c 4.481
_cell_volume 108.884
_citation_journal_id_ASTM PHBCDQ
_cod_data_source_file vanderKraan_PHBCDQ_1986_66.cif
_cod_data_source_block Fe1Sn1
_cod_original_cell_volume 108.8844
_cod_original_formula_sum 'Fe1 Sn1'
_cod_database_code 1523159

loop_
_symmetry_equiv_pos_as_xyz
x,y,z
x-y,x,z
-y,x-y,z
-x,-y,z
-x+y,-x,z
y,-x+y,z
-y,-x,-z
x-y,-y,-z
x,x-y,-z
y,x,-z
-x+y,y,-z
-x,-x+y,-z
-x,-y,-z
-x+y,-x,-z
y,-x+y,-z
x,y,-z
x-y,x,-z
-y,x-y,-z
y,x,z
-x+y,y,z
-x,-x+y,z
-y,-x,z
x-y,-y,z
x,x-y,z

loop_
_atom_site_label
_atom_site_type_symbol
_atom_site_fract_x
_atom_site_fract_y
_atom_site_fract_z
_atom_site_occupancy
_atom_site_U_iso_or_equiv
Fe1 Fe 0.5 0 0 1 0.0
Sn2 Sn 0.3333 0.6667 0.5 1 0.0
Sn1 Sn 0 0 0 1 0.0
